data_4070117
loop_
_publ_author_name
'Vicente, Jos\'e'
'Chicote, Mar\'ia Teresa'
'Mart\'inez-Mart\'inez, Antonio J.'
'Bautista, Delia'

_publ_section_title
;
 Synthesis of 1,2-Dihydroquinazolinium-4-yl Palladium Complexes through a
 Cyclization Reaction
;
_journal_issue 20
_journal_name_full Organometallics
_journal_page_first 5915
_journal_paper_doi 10.1021/om900616v
_journal_volume 28
_journal_year 2009
_chemical_formula_sum 'C26 H27 Cl2 F3 I N3 O3 Pd S'
_chemical_formula_weight 822.77
_chemical_name_systematic
; 
 ? 
;
_space_group_IT_number 2
_symmetry_cell_setting triclinic
_symmetry_space_group_name_Hall '-P 1'
_symmetry_space_group_name_H-M 'P -1'
_atom_sites_solution_hydrogens geom
_atom_sites_solution_primary direct
_atom_sites_solution_secondary difmap
_audit_creation_method SHELXL-97
_cell_angle_alpha 93.265(2)
_cell_angle_beta 100.489(2)
_cell_angle_gamma 109.693(2)
_cell_formula_units_Z 2
_cell_length_a 10.2390(5)
_cell_length_b 10.6933(5)
_cell_length_c 15.2452(7)
_cell_measurement_reflns_used 7362
_cell_measurement_temperature 100(2)
_cell_measurement_theta_max 28.06
_cell_measurement_theta_min 2.30
_cell_volume 1532.62(13)
_computing_cell_refinement 'Bruker SAINT'
_computing_data_collection 'Bruker SMART'
_computing_data_reduction 'Bruker SAINT'
_computing_molecular_graphics 'Bruker SHELXTL'
_computing_publication_material 'Bruker SHELXTL'
_computing_structure_refinement 'SHELXL-97 (Sheldrick, 1997)'
_computing_structure_solution 'SHELXS-97 (Sheldrick, 1990)'
_diffrn_ambient_temperature 100(2)
_diffrn_detector_area_resol_mean 8.26
_diffrn_measured_fraction_theta_full 0.992
_diffrn_measured_fraction_theta_max 0.908
_diffrn_measurement_device_type 'Bruker SMART APEX CCD'
_diffrn_measurement_method \w-scan
_diffrn_radiation_monochromator graphite
_diffrn_radiation_source 'fine-focus sealed tube'
_diffrn_radiation_type MoK\a
_diffrn_radiation_wavelength 0.71073
_diffrn_reflns_av_R_equivalents 0.0257
_diffrn_reflns_av_sigmaI/netI 0.0351
_diffrn_reflns_limit_h_max 13
_diffrn_reflns_limit_h_min -13
_diffrn_reflns_limit_k_max 13
_diffrn_reflns_limit_k_min -14
_diffrn_reflns_limit_l_max 20
_diffrn_reflns_limit_l_min -20
_diffrn_reflns_number 17612
_diffrn_reflns_theta_full 26.00
_diffrn_reflns_theta_max 28.17
_diffrn_reflns_theta_min 2.04
_exptl_absorpt_coefficient_mu 1.906
_exptl_absorpt_correction_T_max 0.9107
_exptl_absorpt_correction_T_min 0.7254
_exptl_absorpt_correction_type multi-scan
_exptl_absorpt_process_details SADABS
_exptl_crystal_colour yellow
_exptl_crystal_density_diffrn 1.783
_exptl_crystal_density_method 'not measured'
_exptl_crystal_description lath
_exptl_crystal_F_000 808
_exptl_crystal_size_max 0.18
_exptl_crystal_size_mid 0.10
_exptl_crystal_size_min 0.05
_refine_diff_density_max 1.125
_refine_diff_density_min -0.454
_refine_diff_density_rms 0.112
_refine_ls_extinction_method none
_refine_ls_goodness_of_fit_ref 1.062
_refine_ls_hydrogen_treatment 'NH2 free with SADI, NH free, mehtyls rigid others riding'
_refine_ls_matrix_type full
_refine_ls_number_parameters 396
_refine_ls_number_reflns 6829
_refine_ls_number_restraints 2
_refine_ls_restrained_S_all 1.062
_refine_ls_R_factor_all 0.0398
_refine_ls_R_factor_gt 0.0331
_refine_ls_shift/su_max 0.001
_refine_ls_shift/su_mean 0.000
_refine_ls_structure_factor_coef Fsqd
_refine_ls_weighting_details 'calc w=1/[\s^2^(Fo^2^)+(0.0383P)^2^+1.0526P] where P=(Fo^2^+2Fc^2^)/3'
_refine_ls_weighting_scheme calc
_refine_ls_wR_factor_gt 0.0739
_refine_ls_wR_factor_ref 0.0768
_reflns_number_gt 6024
_reflns_number_total 6829
_reflns_threshold_expression >2sigma(I)
_cod_data_source_file om900616v_si_002.cif
_cod_data_source_block ajc431rs
_cod_database_code 4070117

loop_
_symmetry_equiv_pos_as_xyz
'x, y, z'
'-x, -y, -z'

loop_
_atom_site_label
_atom_site_type_symbol
_atom_site_fract_x
_atom_site_fract_y
_atom_site_fract_z
_atom_site_U_iso_or_equiv
_atom_site_adp_type
_atom_site_occupancy
_atom_site_symmetry_multiplicity
_atom_site_calc_flag
_atom_site_refinement_flags
_atom_site_disorder_assembly
_atom_site_disorder_group
Pd1 Pd 0.31255(2) 0.11625(2) 0.194303(15) 0.01386(7) Uani 1 1 d . . .
I1 I 0.12601(2) 0.23786(2) 0.186970(14) 0.01998(7) Uani 1 1 d . . .
N1 N 0.1817(3) -0.0298(3) 0.08990(18) 0.0161(5) Uani 1 1 d D . .
H01A H 0.205(4) -0.001(3) 0.044(2) 0.023(10) Uiso 1 1 d D . .
H01B H 0.094(3) -0.044(3) 0.082(2) 0.020(9) Uiso 1 1 d D . .
N2 N 0.5648(3) 0.0253(3) 0.21461(18) 0.0161(5) Uani 1 1 d . . .
H02 H 0.589(4) -0.035(4) 0.204(3) 0.040(13) Uiso 1 1 d . . .
N3 N 0.5032(3) 0.3200(3) 0.35733(18) 0.0182(6) Uani 1 1 d . . .
C1 C 0.4306(3) -0.0002(3) 0.1925(2) 0.0158(6) Uani 1 1 d . . .
C2 C 0.3367(3) -0.1390(3) 0.1572(2) 0.0161(6) Uani 1 1 d . . .
C3 C 0.2037(3) -0.1543(3) 0.1056(2) 0.0158(6) Uani 1 1 d . . .
C4 C 0.1018(3) -0.2791(3) 0.0746(2) 0.0193(6) Uani 1 1 d . . .
H4 H 0.0124 -0.2883 0.0383 0.023 Uiso 1 1 calc R . .
C5 C 0.1336(3) -0.3918(3) 0.0981(2) 0.0212(7) Uani 1 1 d . . .
H5 H 0.0635 -0.4784 0.0794 0.025 Uiso 1 1 calc R . .
C6 C 0.2656(3) -0.3790(3) 0.1480(2) 0.0218(7) Uani 1 1 d . . .
H6 H 0.2860 -0.4567 0.1623 0.026 Uiso 1 1 calc R . .
C7 C 0.3678(3) -0.2536(3) 0.1772(2) 0.0199(7) Uani 1 1 d . . .
H7 H 0.4588 -0.2450 0.2108 0.024 Uiso 1 1 calc R . .
C8 C 0.4349(3) 0.2435(3) 0.2959(2) 0.0174(6) Uani 1 1 d . . .
C11 C 0.6738(3) 0.1515(3) 0.2558(2) 0.0168(6) Uani 1 1 d . . .
C12 C 0.7367(3) 0.1572(3) 0.3461(2) 0.0202(7) Uani 1 1 d . . .
C13 C 0.8431(3) 0.2760(3) 0.3871(2) 0.0264(8) Uani 1 1 d . . .
H13 H 0.8872 0.2840 0.4487 0.032 Uiso 1 1 calc R . .
C14 C 0.8859(3) 0.3835(3) 0.3385(3) 0.0274(8) Uani 1 1 d . . .
H14 H 0.9582 0.4648 0.3673 0.033 Uiso 1 1 calc R . .
C15 C 0.8241(3) 0.3730(3) 0.2489(2) 0.0247(7) Uani 1 1 d . . .
H15 H 0.8556 0.4471 0.2168 0.030 Uiso 1 1 calc R . .
C16 C 0.7162(3) 0.2559(3) 0.2044(2) 0.0199(7) Uani 1 1 d . . .
C17 C 0.6905(4) 0.0388(3) 0.3961(2) 0.0258(7) Uani 1 1 d . . .
H17A H 0.5885 0.0126 0.3942 0.039 Uiso 1 1 calc R . .
H17B H 0.7431 0.0625 0.4588 0.039 Uiso 1 1 calc R . .
H17C H 0.7097 -0.0360 0.3680 0.039 Uiso 1 1 calc R . .
C18 C 0.6498(4) 0.2432(3) 0.1064(2) 0.0271(8) Uani 1 1 d . . .
H18A H 0.6408 0.1562 0.0764 0.041 Uiso 1 1 calc R . .
H18B H 0.7097 0.3151 0.0787 0.041 Uiso 1 1 calc R . .
H18C H 0.5555 0.2498 0.1003 0.041 Uiso 1 1 calc R . .
C21 C 0.5939(3) 0.4225(3) 0.4256(2) 0.0167(6) Uani 1 1 d . . .
C22 C 0.6209(3) 0.3912(3) 0.5130(2) 0.0201(7) Uani 1 1 d . . .
C23 C 0.7140(3) 0.4955(4) 0.5782(2) 0.0228(7) Uani 1 1 d . . .
H23 H 0.7354 0.4789 0.6387 0.027 Uiso 1 1 calc R . .
C24 C 0.7756(3) 0.6231(3) 0.5560(2) 0.0251(7) Uani 1 1 d . . .
H24 H 0.8391 0.6927 0.6011 0.030 Uiso 1 1 calc R . .
C25 C 0.7446(4) 0.6491(3) 0.4679(2) 0.0249(7) Uani 1 1 d . . .
H25 H 0.7881 0.7367 0.4535 0.030 Uiso 1 1 calc R . .
C26 C 0.6516(3) 0.5503(3) 0.4006(2) 0.0191(6) Uani 1 1 d . . .
C27 C 0.5553(4) 0.2524(3) 0.5363(2) 0.0268(8) Uani 1 1 d . . .
H27A H 0.4535 0.2174 0.5090 0.040 Uiso 1 1 calc R . .
H27B H 0.5686 0.2552 0.6018 0.040 Uiso 1 1 calc R . .
H27C H 0.6008 0.1940 0.5134 0.040 Uiso 1 1 calc R . .
C28 C 0.6133(4) 0.5763(4) 0.3056(2) 0.0278(8) Uani 1 1 d . . .
H28A H 0.6596 0.6716 0.3013 0.042 Uiso 1 1 calc R . .
H28B H 0.5101 0.5517 0.2875 0.042 Uiso 1 1 calc R . .
H28C H 0.6452 0.5228 0.2659 0.042 Uiso 1 1 calc R . .
C98 C 0.0414(5) 0.8851(5) 0.3066(3) 0.0436(10) Uani 1 1 d D . .
H98A H -0.0514 0.8526 0.2634 0.052 Uiso 1 1 calc R A 1
H98B H 0.1124 0.9437 0.2764 0.052 Uiso 1 1 calc R A 1
Cl1 Cl 0.0287(5) 0.9804(7) 0.4012(5) 0.0341(13) Uani 0.56(3) 1 d PD B 1
Cl2 Cl 0.0890(16) 0.7498(7) 0.3335(6) 0.069(2) Uani 0.56(3) 1 d PD B 1
Cl1' Cl 0.0449(13) 0.9903(12) 0.3967(8) 0.069(3) Uani 0.44(3) 1 d P B 2
Cl2' Cl 0.1345(12) 0.7816(16) 0.3361(6) 0.060(3) Uani 0.44(3) 1 d P B 2
C99 C 0.6612(4) 0.6688(3) 0.0611(2) 0.0244(7) Uani 1 1 d . . .
F1 F 0.7302(3) 0.5994(2) 0.10647(16) 0.0431(6) Uani 1 1 d . . .
F2 F 0.6649(2) 0.6493(2) -0.02474(14) 0.0353(5) Uani 1 1 d . . .
F3 F 0.5275(2) 0.6213(2) 0.06890(16) 0.0395(6) Uani 1 1 d . . .
S1 S 0.74379(8) 0.84721(7) 0.10448(5) 0.01605(16) Uani 1 1 d . . .
O1 O 0.6656(2) 0.9105(2) 0.04633(15) 0.0236(5) Uani 1 1 d . . .
O2 O 0.7221(2) 0.8529(2) 0.19596(14) 0.0192(5) Uani 1 1 d . . .
O3 O 0.8888(2) 0.8768(2) 0.09641(17) 0.0267(5) Uani 1 1 d . . .

loop_
_atom_site_aniso_label
_atom_site_aniso_U_11
_atom_site_aniso_U_22
_atom_site_aniso_U_33
_atom_site_aniso_U_23
_atom_site_aniso_U_13
_atom_site_aniso_U_12
Pd1 0.01474(12) 0.01344(12) 0.01514(12) 0.00143(9) 0.00500(9) 0.00634(9)
I1 0.02169(12) 0.01910(11) 0.02376(12) 0.00249(8) 0.00741(9) 0.01182(9)
N1 0.0159(13) 0.0167(13) 0.0169(14) 0.0046(11) 0.0053(11) 0.0059(11)
N2 0.0150(13) 0.0150(13) 0.0197(14) 0.0015(11) 0.0049(10) 0.0068(11)
N3 0.0198(13) 0.0181(13) 0.0214(14) 0.0053(12) 0.0073(11) 0.0105(11)
C1 0.0220(16) 0.0178(15) 0.0119(14) 0.0054(12) 0.0086(12) 0.0093(13)
C2 0.0191(15) 0.0176(15) 0.0146(15) 0.0032(12) 0.0076(12) 0.0081(12)
C3 0.0203(15) 0.0157(15) 0.0150(15) 0.0036(12) 0.0085(12) 0.0082(12)
C4 0.0185(16) 0.0202(16) 0.0188(16) 0.0003(13) 0.0038(13) 0.0068(13)
C5 0.0211(16) 0.0152(15) 0.0248(17) -0.0002(13) 0.0069(13) 0.0026(13)
C6 0.0242(17) 0.0173(16) 0.0284(18) 0.0056(13) 0.0093(14) 0.0109(13)
C7 0.0198(16) 0.0209(16) 0.0222(17) 0.0033(13) 0.0062(13) 0.0104(13)
C8 0.0181(15) 0.0177(15) 0.0207(17) 0.0048(13) 0.0075(13) 0.0099(13)
C11 0.0116(14) 0.0159(15) 0.0235(17) -0.0022(12) 0.0033(12) 0.0064(12)
C12 0.0198(16) 0.0245(17) 0.0207(17) 0.0011(13) 0.0046(13) 0.0136(14)
C13 0.0204(17) 0.0308(19) 0.0255(18) -0.0065(15) -0.0017(14) 0.0110(15)
C14 0.0165(16) 0.0218(17) 0.041(2) -0.0049(15) 0.0016(15) 0.0060(14)
C15 0.0206(17) 0.0185(16) 0.037(2) 0.0049(15) 0.0125(15) 0.0066(13)
C16 0.0175(15) 0.0211(16) 0.0256(17) 0.0039(13) 0.0081(13) 0.0107(13)
C17 0.0332(19) 0.0278(18) 0.0205(17) 0.0067(14) 0.0040(14) 0.0164(16)
C18 0.034(2) 0.0249(18) 0.0248(18) 0.0101(15) 0.0091(15) 0.0105(15)
C21 0.0157(15) 0.0175(15) 0.0181(16) -0.0018(12) 0.0047(12) 0.0077(12)
C22 0.0197(16) 0.0259(17) 0.0209(17) 0.0051(13) 0.0087(13) 0.0133(14)
C23 0.0190(16) 0.0370(19) 0.0170(16) -0.0007(14) 0.0025(13) 0.0172(15)
C24 0.0192(16) 0.0267(18) 0.0254(18) -0.0095(14) 0.0031(13) 0.0059(14)
C25 0.0220(17) 0.0194(16) 0.033(2) 0.0001(14) 0.0100(14) 0.0047(14)
C26 0.0189(16) 0.0195(16) 0.0228(17) 0.0032(13) 0.0089(13) 0.0092(13)
C27 0.035(2) 0.0254(18) 0.0256(19) 0.0088(15) 0.0120(15) 0.0143(15)
C28 0.037(2) 0.0257(18) 0.0261(19) 0.0087(15) 0.0119(16) 0.0149(16)
C98 0.055(3) 0.058(3) 0.026(2) 0.0115(19) 0.0077(19) 0.030(2)
Cl1 0.032(2) 0.040(2) 0.033(2) 0.0045(16) 0.0081(12) 0.0152(15)
Cl2 0.132(6) 0.041(2) 0.050(2) 0.0114(14) 0.031(4) 0.044(3)
Cl1' 0.134(7) 0.059(5) 0.034(3) 0.008(3) 0.025(4) 0.057(5)
Cl2' 0.070(4) 0.107(7) 0.033(2) 0.011(4) 0.009(2) 0.070(4)
C99 0.0312(19) 0.0189(16) 0.0247(18) 0.0015(14) 0.0153(15) 0.0064(14)
F1 0.0695(17) 0.0271(12) 0.0464(15) 0.0120(10) 0.0209(12) 0.0289(12)
F2 0.0494(14) 0.0256(11) 0.0266(11) -0.0054(9) 0.0197(10) 0.0032(10)
F3 0.0324(12) 0.0264(11) 0.0507(14) -0.0111(10) 0.0252(11) -0.0068(9)
S1 0.0175(4) 0.0147(4) 0.0175(4) 0.0023(3) 0.0071(3) 0.0057(3)
O1 0.0312(13) 0.0263(12) 0.0176(12) 0.0053(10) 0.0066(10) 0.0146(10)
O2 0.0225(12) 0.0215(11) 0.0152(11) 0.0023(9) 0.0067(9) 0.0084(9)
O3 0.0189(12) 0.0274(13) 0.0330(14) -0.0055(11) 0.0111(10) 0.0058(10)

loop_
_atom_type_symbol
_atom_type_description
_atom_type_scat_dispersion_real
_atom_type_scat_dispersion_imag
_atom_type_scat_source
C C 0.0033 0.0016 'International Tables Vol C Tables 4.2.6.8 and 6.1.1.4'
H H 0.0000 0.0000 'International Tables Vol C Tables 4.2.6.8 and 6.1.1.4'
N N 0.0061 0.0033 'International Tables Vol C Tables 4.2.6.8 and 6.1.1.4'
O O 0.0106 0.0060 'International Tables Vol C Tables 4.2.6.8 and 6.1.1.4'
S S 0.1246 0.1234 'International Tables Vol C Tables 4.2.6.8 and 6.1.1.4'
Pd Pd -0.9988 1.0072 'International Tables Vol C Tables 4.2.6.8 and 6.1.1.4'
I I -0.4742 1.8119 'International Tables Vol C Tables 4.2.6.8 and 6.1.1.4'
F F 0.0171 0.0103 'International Tables Vol C Tables 4.2.6.8 and 6.1.1.4'
Cl Cl 0.1484 0.1585 'International Tables Vol C Tables 4.2.6.8 and 6.1.1.4'

loop_
_geom_angle_atom_site_label_1
_geom_angle_atom_site_label_2
_geom_angle_atom_site_label_3
_geom_angle
C8 Pd1 C1 97.04(12)
C8 Pd1 N1 176.48(11)
C1 Pd1 N1 80.73(11)
C8 Pd1 I1 90.12(9)
C1 Pd1 I1 171.80(9)
N1 Pd1 I1 91.92(7)
C3 N1 Pd1 108.18(19)
C1 N2 C11 127.3(3)
C8 N3 C21 173.6(3)
N2 C1 C2 118.5(3)
N2 C1 Pd1 132.3(2)
C2 C1 Pd1 109.2(2)
C3 C2 C7 119.0(3)
C3 C2 C1 115.9(3)
C7 C2 C1 124.9(3)
C4 C3 C2 121.6(3)
C4 C3 N1 123.7(3)
C2 C3 N1 114.6(3)
C3 C4 C5 118.3(3)
C6 C5 C4 121.0(3)
C7 C6 C5 120.2(3)
C6 C7 C2 119.8(3)
N3 C8 Pd1 177.3(3)
C16 C11 C12 123.8(3)
C16 C11 N2 120.0(3)
C12 C11 N2 116.1(3)
C13 C12 C11 117.5(3)
C13 C12 C17 121.5(3)
C11 C12 C17 121.0(3)
C12 C13 C14 120.3(3)
C15 C14 C13 120.6(3)
C14 C15 C16 121.5(3)
C15 C16 C11 116.3(3)
C15 C16 C18 121.7(3)
C11 C16 C18 122.0(3)
C22 C21 C26 124.3(3)
C22 C21 N3 118.6(3)
C26 C21 N3 117.1(3)
C21 C22 C23 116.5(3)
C21 C22 C27 122.1(3)
C23 C22 C27 121.4(3)
C24 C23 C22 121.0(3)
C23 C24 C25 120.1(3)
C26 C25 C24 121.6(3)
C25 C26 C21 116.4(3)
C25 C26 C28 122.7(3)
C21 C26 C28 120.8(3)
Cl1' C98 Cl2' 112.5(6)
Cl1' C98 Cl2 115.1(5)
Cl2' C98 Cl2 15.6(4)
Cl1' C98 Cl1 6.0(6)
Cl2' C98 Cl1 112.3(5)
Cl2 C98 Cl1 113.2(4)
F3 C99 F2 108.5(3)
F3 C99 F1 108.2(3)
F2 C99 F1 108.2(3)
F3 C99 S1 111.1(2)
F2 C99 S1 110.5(2)
F1 C99 S1 110.3(2)
O1 S1 O3 115.08(15)
O1 S1 O2 113.59(13)
O3 S1 O2 115.33(14)
O1 S1 C99 104.41(16)
O3 S1 C99 102.56(15)
O2 S1 C99 103.77(14)

loop_
_geom_bond_atom_site_label_1
_geom_bond_atom_site_label_2
_geom_bond_distance
Pd1 C8 1.930(3)
Pd1 C1 2.009(3)
Pd1 N1 2.073(3)
Pd1 I1 2.6391(3)
N1 C3 1.449(4)
N2 C1 1.282(4)
N2 C11 1.447(4)
N3 C8 1.151(4)
N3 C21 1.407(4)
C1 C2 1.475(4)
C2 C3 1.395(4)
C2 C7 1.403(4)
C3 C4 1.380(4)
C4 C5 1.399(4)
C5 C6 1.383(4)
C6 C7 1.381(4)
C11 C16 1.395(4)
C11 C12 1.398(4)
C12 C13 1.386(5)
C12 C17 1.498(5)
C13 C14 1.393(5)
C14 C15 1.378(5)
C15 C16 1.395(5)
C16 C18 1.502(5)
C21 C22 1.395(4)
C21 C26 1.400(4)
C22 C23 1.398(5)
C22 C27 1.502(4)
C23 C24 1.387(5)
C24 C25 1.388(5)
C25 C26 1.385(5)
C26 C28 1.497(5)
C98 Cl1' 1.713(12)
C98 Cl2' 1.717(10)
C98 Cl2 1.724(8)
C98 Cl1 1.768(8)
C99 F3 1.321(4)
C99 F2 1.323(4)
C99 F1 1.327(4)
C99 S1 1.832(3)
S1 O1 1.435(2)
S1 O3 1.441(2)
S1 O2 1.453(2)

loop_
_geom_hbond_atom_site_label_D
_geom_hbond_atom_site_label_H
_geom_hbond_atom_site_label_A
_geom_hbond_distance_DH
_geom_hbond_distance_HA
_geom_hbond_distance_DA
_geom_hbond_angle_DHA
_geom_hbond_site_symmetry_A
C28 H28A O2 0.98 2.58 3.435(4) 146.3 .
N1 H01A O1 0.83(3) 2.12(3) 2.920(3) 161(3) 2_665
N1 H01B O3 0.84(3) 2.05(3) 2.846(3) 159(3) 1_445
N2 H02 O2 0.78(4) 2.12(4) 2.861(3) 160(4) 1_545
C7 H7 O2 0.95 2.60 3.368(4) 138.1 1_545
